data_4504018
loop_
_publ_author_name
'Aragoni, M. Carla'
'Arca, Massimiliano'
'Demartin, Francesco'
'Devillanova, Francesco A.'
'Gelbrich, Thomas'
'Garau, Alessandra'
'Hursthouse, Michael B.'
'Isaia, Francesco'
'Lippolis, Vito'

_publ_section_title
;
 Charge-Transfer Adducts ofN-Methylthiazolidine-2-thione with IBr and
 I2:&#x00A0; An Example of Polymorphism Featuring Interpenetrating
 Three-Dimensional Subcomponent Assemblies and
 Halogen&#x00B7;&#x00B7;&#x00B7;\p&#x00B7;&#x00B7;&#x00B7;\Halogen Weak
 Interactions
;
_journal_issue 7
_journal_name_full 'Crystal Growth &amp; Design'
_journal_page_first 1284
_journal_paper_doi 10.1021/cg0606545
_journal_volume 7
_journal_year 2007
_chemical_formula_sum 'C4 H7 I2 N S2'
_chemical_formula_weight 387.03
_chemical_name_systematic
;
 ?
;
_space_group_IT_number 9
_symmetry_cell_setting monoclinic
_symmetry_space_group_name_Hall 'C -2yc'
_symmetry_space_group_name_H-M 'C 1 c 1'
_atom_sites_solution_hydrogens geom
_atom_sites_solution_primary direct
_atom_sites_solution_secondary difmap
_audit_creation_method SHELXL-97
_cell_angle_alpha 90.00
_cell_angle_beta 127.53(1)
_cell_angle_gamma 90.00
_cell_formula_units_Z 4
_cell_length_a 16.121(2)
_cell_length_b 5.950(1)
_cell_length_c 13.105(1)
_cell_measurement_reflns_used 25
_cell_measurement_temperature 293(2)
_cell_measurement_theta_max 16.3
_cell_measurement_theta_min 9.5
_cell_volume 996.9(3)
_computing_structure_refinement 'SHELXL-97 (Sheldrick, 1997)'
_diffrn_ambient_temperature 293(2)
_diffrn_measured_fraction_theta_full 0.980
_diffrn_measured_fraction_theta_max 0.980
_diffrn_measurement_device_type 'Enraf-Nonius CAD$ diffractometer'
_diffrn_measurement_method 'omega scan'
_diffrn_radiation_monochromator graphite
_diffrn_radiation_source 'fine-focus sealed tube'
_diffrn_radiation_type MoK\a
_diffrn_radiation_wavelength 0.71073
_diffrn_reflns_av_R_equivalents 0.0000
_diffrn_reflns_av_sigmaI/netI 0.0096
_diffrn_reflns_limit_h_max 15
_diffrn_reflns_limit_h_min -18
_diffrn_reflns_limit_k_max 7
_diffrn_reflns_limit_k_min 0
_diffrn_reflns_limit_l_max 15
_diffrn_reflns_limit_l_min 0
_diffrn_reflns_number 826
_diffrn_reflns_theta_full 25.0
_diffrn_reflns_theta_max 25.0
_diffrn_reflns_theta_min 3.19
_diffrn_standards_interval_time '3600 sec'
_diffrn_standards_number 3
_exptl_absorpt_coefficient_mu 6.658
_exptl_absorpt_correction_T_max 1.00
_exptl_absorpt_correction_T_min 0.50
_exptl_absorpt_correction_type empirical
_exptl_absorpt_process_details psi-scan
_exptl_crystal_colour black
_exptl_crystal_density_diffrn 2.579
_exptl_crystal_density_method 'not measured'
_exptl_crystal_description prism
_exptl_crystal_F_000 704
_exptl_crystal_size_max 0.20
_exptl_crystal_size_mid 0.14
_exptl_crystal_size_min 0.10
_refine_diff_density_max 0.522
_refine_diff_density_min -0.489
_refine_diff_density_rms 0.064
_refine_ls_abs_structure_details 'Flack H D (1983), Acta Cryst. A39, 876-881'
_refine_ls_abs_structure_Flack 0.01(4)
_refine_ls_extinction_coef 0.0016(3)
_refine_ls_extinction_expression Fc^*^=kFc[1+0.001xFc^2^\l^3^/sin(2\q)]^-1/4^
_refine_ls_extinction_method SHELXL
_refine_ls_goodness_of_fit_ref 1.100
_refine_ls_hydrogen_treatment riding
_refine_ls_matrix_type full
_refine_ls_number_parameters 84
_refine_ls_number_reflns 826
_refine_ls_number_restraints 2
_refine_ls_restrained_S_all 1.099
_refine_ls_R_factor_all 0.0160
_refine_ls_R_factor_gt 0.0160
_refine_ls_shift/su_max 0.011
_refine_ls_shift/su_mean 0.006
_refine_ls_structure_factor_coef Fsqd
_refine_ls_weighting_details 'calc w=1/[\s^2^(Fo^2^)+(0.0230P)^2^+2.0300P] where P=(Fo^2^+2Fc^2^)/3'
_refine_ls_weighting_scheme calc
_refine_ls_wR_factor_gt 0.0423
_refine_ls_wR_factor_ref 0.0423
_reflns_number_gt 826
_reflns_number_total 826
_reflns_threshold_expression >2sigma(I)
_cod_data_source_file cg0606545si20060928_074906.cif
_cod_data_source_block dev104
_cod_original_sg_symbol_H-M Cc
_cod_database_code 4504018

loop_
_symmetry_equiv_pos_as_xyz
'x, y, z'
'x, -y, z+1/2'
'x+1/2, y+1/2, z'
'x+1/2, -y+1/2, z+1/2'

loop_
_atom_site_label
_atom_site_type_symbol
_atom_site_fract_x
_atom_site_fract_y
_atom_site_fract_z
_atom_site_U_iso_or_equiv
_atom_site_adp_type
_atom_site_occupancy
_atom_site_symmetry_multiplicity
_atom_site_calc_flag
_atom_site_refinement_flags
I1 I 1.00001(3) 0.79853(8) 1.00000(4) 0.05495(16) Uani 1 1 d .
I2 I 1.08493(3) 1.09360(10) 0.90879(4) 0.06748(19) Uani 1 1 d .
S1 S 0.92700(15) 0.5314(4) 1.09142(18) 0.0672(6) Uani 1 1 d .
S2 S 0.79441(18) 0.4103(4) 0.80798(19) 0.0628(5) Uani 1 1 d .
N1 N 0.7918(5) 0.1970(11) 0.9747(5) 0.0496(13) Uani 1 1 d .
C1 C 0.8373(5) 0.3687(12) 0.9637(7) 0.0465(14) Uani 1 1 d .
C2 C 0.7137(7) 0.0740(13) 0.8562(9) 0.0624(19) Uani 1 1 d .
H2A H 0.6484 0.0648 0.8448 0.075 Uiso 1 1 calc R
H2B H 0.7381 -0.0776 0.8612 0.075 Uiso 1 1 calc R
C3 C 0.6974(10) 0.1947(19) 0.7468(9) 0.098(4) Uani 1 1 d .
H3A H 0.6281 0.2609 0.6937 0.118 Uiso 1 1 calc R
H3B H 0.7030 0.0908 0.6943 0.118 Uiso 1 1 calc R
C4 C 0.8116(7) 0.1264(16) 1.0945(8) 0.068(2) Uani 1 1 d .
H4A H 0.8054 -0.0340 1.0947 0.082 Uiso 1 1 calc R
H4B H 0.7615 0.1959 1.1015 0.082 Uiso 1 1 calc R
H4C H 0.8809 0.1710 1.1661 0.082 Uiso 1 1 calc R

loop_
_atom_site_aniso_label
_atom_site_aniso_U_11
_atom_site_aniso_U_22
_atom_site_aniso_U_33
_atom_site_aniso_U_23
_atom_site_aniso_U_13
_atom_site_aniso_U_12
I1 0.0395(2) 0.0516(2) 0.0593(2) -0.0004(2) 0.02261(18) -0.00398(19)
I2 0.0627(3) 0.0679(3) 0.0702(3) 0.0028(3) 0.0397(3) -0.0111(3)
S1 0.0563(11) 0.0769(13) 0.0501(9) -0.0025(10) 0.0229(9) -0.0225(11)
S2 0.0683(12) 0.0690(13) 0.0528(10) -0.0007(9) 0.0376(10) -0.0168(10)
N1 0.044(3) 0.050(3) 0.051(3) 0.005(2) 0.027(3) -0.001(2)
C1 0.038(3) 0.049(4) 0.050(3) 0.004(3) 0.025(3) 0.001(3)
C2 0.062(5) 0.046(4) 0.072(5) -0.009(3) 0.038(4) -0.010(3)
C3 0.129(9) 0.103(8) 0.060(5) -0.020(5) 0.056(6) -0.057(7)
C4 0.070(5) 0.068(5) 0.058(4) 0.011(4) 0.034(4) -0.008(4)

loop_
_atom_type_symbol
_atom_type_description
_atom_type_scat_dispersion_real
_atom_type_scat_dispersion_imag
_atom_type_scat_source
I I -0.4742 1.8119 'International Tables Vol C Tables 4.2.6.8 and 6.1.1.4'
S S 0.1246 0.1234 'International Tables Vol C Tables 4.2.6.8 and 6.1.1.4'
N N 0.0061 0.0033 'International Tables Vol C Tables 4.2.6.8 and 6.1.1.4'
C C 0.0033 0.0016 'International Tables Vol C Tables 4.2.6.8 and 6.1.1.4'
H H 0.0000 0.0000 'International Tables Vol C Tables 4.2.6.8 and 6.1.1.4'

loop_
_geom_angle_atom_site_label_1
_geom_angle_atom_site_label_2
_geom_angle_atom_site_label_3
_geom_angle
S1 I1 I2 178.17(5)
C1 S1 I1 104.0(2)
C1 S2 C3 92.2(4)
C1 N1 C4 124.8(6)
C1 N1 C2 116.5(6)
C4 N1 C2 118.7(7)
N1 C1 S1 122.1(5)
N1 C1 S2 113.1(5)
S1 C1 S2 124.8(4)
N1 C2 C3 108.4(6)
C2 C3 S2 108.9(6)

loop_
_geom_bond_atom_site_label_1
_geom_bond_atom_site_label_2
_geom_bond_distance
I1 S1 2.658(2)
I1 I2 2.8947(7)
S1 C1 1.698(7)
S2 C1 1.727(7)
S2 C3 1.791(10)
N1 C1 1.316(9)
N1 C4 1.460(10)
N1 C2 1.466(10)
C2 C3 1.477(13)

loop_
_cod_related_entry_id
_cod_related_entry_database
_cod_related_entry_code
1 ChemSpider 30661440
